data_4350134
loop_
_publ_author_name
'Guo, Min'
'Yu, Jihong'
'Li, Jiyang'
'Li, Yi'
'Xu, Ruren'

_publ_section_title
;
 Syntheses and structures of two low-dimensional beryllium phosphate
 compounds: [C5H14N2]2[Be3(HPO4)5].H2O and
 [C6H18N2]0.5[Be2(PO4)(HPO4)OH].0.5H2O.
;
_journal_issue 8
_journal_name_full 'Inorganic chemistry'
_journal_page_first 3281
_journal_page_last 3286
_journal_paper_doi 10.1021/ic051906e
_journal_volume 45
_journal_year 2006
_chemical_formula_sum 'C10 H35 Be3 N4 O21 P5'
_chemical_formula_weight 729.30
_space_group_IT_number 2
_space_group_name_Hall '-P 1'
_space_group_name_H-M_alt 'P -1'
_symmetry_cell_setting triclinic
_symmetry_space_group_name_H-M 'P -1'
_atom_sites_solution_hydrogens geom
_atom_sites_solution_primary direct
_atom_sites_solution_secondary difmap
_audit_creation_method SHELXL-97
_cell_angle_alpha 89.683(10)
_cell_angle_beta 78.182(8)
_cell_angle_gamma 87.932(9)
_cell_formula_units_Z 2
_cell_length_a 8.1000(9)
_cell_length_b 8.4841(14)
_cell_length_c 19.665(2)
_cell_measurement_temperature 293(2)
_cell_volume 1321.9(3)
_computing_cell_refinement 'Bruker XSCANS'
_computing_data_collection 'Bruker XSCANS'
_computing_data_reduction 'Bruker SHELXTL'
_computing_molecular_graphics 'Bruker SHELXTL'
_computing_publication_material 'Bruker SHELXTL'
_computing_structure_refinement 'SHELXL-97 (Sheldrick, 1997)'
_computing_structure_solution 'SHELXS-97 (Sheldrick, 1990)'
_diffrn_ambient_temperature 293(2)
_diffrn_measured_fraction_theta_full 0.977
_diffrn_measured_fraction_theta_max 0.977
_diffrn_measurement_device_type 'Bruker P4'
_diffrn_measurement_method '\w scans'
_diffrn_radiation_monochromator graphite
_diffrn_radiation_source 'fine-focus sealed tube'
_diffrn_radiation_type MoK\a
_diffrn_radiation_wavelength 0.71073
_diffrn_reflns_av_R_equivalents 0.0328
_diffrn_reflns_av_sigmaI/netI 0.0632
_diffrn_reflns_limit_h_max 10
_diffrn_reflns_limit_h_min -10
_diffrn_reflns_limit_k_max 11
_diffrn_reflns_limit_k_min -7
_diffrn_reflns_limit_l_max 26
_diffrn_reflns_limit_l_min -26
_diffrn_reflns_number 9580
_diffrn_reflns_theta_full 28.43
_diffrn_reflns_theta_max 28.43
_diffrn_reflns_theta_min 1.06
_exptl_absorpt_coefficient_mu 0.448
_exptl_absorpt_correction_type none
_exptl_crystal_colour colorless
_exptl_crystal_density_diffrn 1.832
_exptl_crystal_density_meas ?
_exptl_crystal_density_method 'not measured'
_exptl_crystal_description plate
_exptl_crystal_F_000 756
_exptl_crystal_size_max 0.50
_exptl_crystal_size_mid 0.50
_exptl_crystal_size_min 0.20
_refine_diff_density_max 1.437
_refine_diff_density_min -0.931
_refine_diff_density_rms 0.105
_refine_ls_extinction_method none
_refine_ls_goodness_of_fit_ref 1.020
_refine_ls_hydrogen_treatment mixed
_refine_ls_matrix_type full
_refine_ls_number_parameters 397
_refine_ls_number_reflns 6506
_refine_ls_number_restraints 0
_refine_ls_restrained_S_all 1.020
_refine_ls_R_factor_all 0.0783
_refine_ls_R_factor_gt 0.0523
_refine_ls_shift/su_max 0.000
_refine_ls_shift/su_mean 0.000
_refine_ls_structure_factor_coef Fsqd
_refine_ls_weighting_details 'calc w=1/[\s^2^(Fo^2^)+(0.0962P)^2^+0.0000P] where P=(Fo^2^+2Fc^2^)/3'
_refine_ls_weighting_scheme calc
_refine_ls_wR_factor_gt 0.1437
_refine_ls_wR_factor_ref 0.1643
_reflns_number_gt 4532
_reflns_number_total 6506
_reflns_threshold_expression >2sigma(I)
_cod_data_source_file ic051906esi20051103_120348.cif
_cod_data_source_block p-1
_cod_depositor_comments
;
The following automatic conversions were performed:

data item '_symmetry_cell_setting' value 'Triclinic' was changed to
'triclinic' in accordance with the
/home/saulius/struct/COD-crude-data/automatic-downloads/DataCite-retrospective/ACS/depositions/lib/dictionaries/cif_core.dic
dictionary named 'cif_core.dic' version 2.4.2 last updated on
2011-04-26.

data item '_exptl_crystal_density_meas' value 'none' was changed to
'?' -- the value is perceived as not measured.

Automatic conversion script
Id: cif_fix_values 6909 2019-04-08 15:41:33Z antanas 
;
_cod_original_sg_symbol_H-M P-1
_cod_database_code 4350134

loop_
_symmetry_equiv_pos_as_xyz
'x, y, z'
'-x, -y, -z'

loop_
_atom_site_label
_atom_site_type_symbol
_atom_site_fract_x
_atom_site_fract_y
_atom_site_fract_z
_atom_site_U_iso_or_equiv
_atom_site_adp_type
_atom_site_occupancy
_atom_site_symmetry_multiplicity
_atom_site_calc_flag
_atom_site_refinement_flags
P1 P 0.01437(13) 1.24982(10) 0.00379(5) 0.0266(2) Uani 1 1 d .
P2 P -0.30674(10) 1.08982(11) 0.23009(4) 0.0196(2) Uani 1 1 d .
P3 P -0.41538(10) 0.68195(10) 0.28467(4) 0.01774(19) Uani 1 1 d .
P4 P 0.14299(9) 0.85269(10) 0.17955(4) 0.01576(18) Uani 1 1 d .
P5 P 0.08260(9) 0.98129(9) 0.39425(4) 0.01405(18) Uani 1 1 d .
Be1 Be -0.0936(5) 0.9933(6) 0.1002(2) 0.0239(9) Uani 1 1 d .
Be2 Be 0.3568(5) 0.9493(5) 0.2743(2) 0.0161(8) Uani 1 1 d .
Be3 Be -0.1270(5) 0.8769(5) 0.3033(2) 0.0183(8) Uani 1 1 d .
O1 O -0.0977(4) 1.3587(3) -0.03098(15) 0.0464(8) Uani 1 1 d .
O2 O 0.1317(3) 1.1427(4) -0.04779(13) 0.0383(7) Uani 1 1 d .
O3 O 0.1348(6) 1.3497(4) 0.0370(2) 0.0873(16) Uani 1 1 d .
H3 H 0.0788 1.4107 0.0657 0.080 Uiso 1 1 calc .
O4 O -0.0933(4) 1.1587(4) 0.06040(14) 0.0461(8) Uani 1 1 d .
O5 O -0.2794(3) 1.2674(3) 0.20895(15) 0.0395(7) Uani 1 1 d .
H5 H -0.3072 1.3234 0.2435 0.080 Uiso 1 1 calc .
O6 O -0.2600(3) 0.9912(3) 0.16400(12) 0.0316(6) Uani 1 1 d .
O7 O -0.1923(3) 1.0509(3) 0.28093(12) 0.0233(5) Uani 1 1 d .
O8 O -0.4920(3) 1.0749(3) 0.26176(11) 0.0206(5) Uani 1 1 d .
O9 O -0.3386(3) 0.6807(3) 0.20371(12) 0.0332(6) Uani 1 1 d .
H7 H -0.3247 0.7715 0.1899 0.080 Uiso 1 1 calc .
O10 O -0.4359(3) 0.5110(3) 0.30534(13) 0.0280(5) Uani 1 1 d .
O11 O -0.5818(3) 0.7774(3) 0.29947(12) 0.0216(5) Uani 1 1 d .
O12 O -0.2888(3) 0.7600(3) 0.32125(11) 0.0213(5) Uani 1 1 d .
O13 O 0.2187(3) 0.6989(3) 0.13891(12) 0.0296(6) Uani 1 1 d .
H9 H 0.1433 0.6529 0.1260 0.080 Uiso 1 1 calc .
O14 O 0.2906(3) 0.9278(3) 0.20153(11) 0.0247(5) Uani 1 1 d .
O15 O 0.0104(3) 0.7973(3) 0.24019(12) 0.0228(5) Uani 1 1 d .
O16 O 0.0756(3) 0.9615(3) 0.12910(11) 0.0216(5) Uani 1 1 d .
O19 O -0.0521(3) 0.8839(3) 0.37313(11) 0.0231(5) Uani 1 1 d .
O18 O 0.1656(3) 0.8945(3) 0.44753(11) 0.0202(5) Uani 1 1 d .
O17 O 0.2124(3) 1.0369(3) 0.33217(11) 0.0199(5) Uani 1 1 d .
O20 O -0.0027(3) 1.1405(3) 0.42750(12) 0.0269(5) Uani 1 1 d .
H10 H -0.0766 1.1210 0.4614 0.080 Uiso 1 1 calc .
N1 N 0.2710(4) 0.3757(4) 0.30155(18) 0.0337(7) Uani 1 1 d .
H1A H 0.3743 0.4005 0.3074 0.080 Uiso 1 1 calc .
H1B H 0.2488 0.2793 0.3198 0.080 Uiso 1 1 calc .
N2 N -0.0319(5) 0.4541(4) 0.2525(3) 0.0649(14) Uani 1 1 d .
H2A H -0.1349 0.4303 0.2459 0.080 Uiso 1 1 calc .
H2B H -0.0090 0.5511 0.2352 0.080 Uiso 1 1 calc .
N3 N 0.4848(4) 1.0800(7) -0.0627(2) 0.0691(15) Uani 1 1 d .
H3A H 0.3723 1.0958 -0.0568 0.080 Uiso 1 1 calc .
H3B H 0.5328 1.1209 -0.1040 0.080 Uiso 1 1 calc .
N4 N 0.5048(3) 0.9164(4) 0.43672(15) 0.0339(8) Uani 1 1 d .
H4A H 0.5633 0.8717 0.3973 0.080 Uiso 1 1 calc .
H4B H 0.3943 0.9041 0.4381 0.080 Uiso 1 1 calc .
C1 C 0.2692(6) 0.3724(5) 0.2264(2) 0.0464(11) Uani 1 1 d .
H1C H 0.3488 0.2913 0.2038 0.080 Uiso 1 1 calc .
H1D H 0.3040 0.4731 0.2058 0.080 Uiso 1 1 calc .
C2 C 0.1505(7) 0.5001(6) 0.4146(3) 0.0566(13) Uani 1 1 d .
H2C H 0.2622 0.5258 0.4190 0.080 Uiso 1 1 calc .
H2D H 0.1235 0.3992 0.4354 0.080 Uiso 1 1 calc .
H2E H 0.0709 0.5790 0.4376 0.080 Uiso 1 1 calc .
C3 C -0.0329(5) 0.4544(5) 0.3294(3) 0.0519(13) Uani 1 1 d .
H3C H -0.0625 0.3516 0.3491 0.080 Uiso 1 1 calc .
H3D H -0.1155 0.5321 0.3529 0.080 Uiso 1 1 calc .
C4 C 0.0942(7) 0.3393(6) 0.2150(3) 0.0609(15) Uani 1 1 d .
H4C H 0.0939 0.3444 0.1657 0.080 Uiso 1 1 calc .
H4D H 0.0645 0.2336 0.2310 0.080 Uiso 1 1 calc .
C5 C 0.1424(5) 0.4941(4) 0.3390(2) 0.0388(10) Uani 1 1 d .
H5A H 0.1689 0.5982 0.3188 0.080 Uiso 1 1 calc .
C6 C 0.5114(15) 1.353(2) -0.0011(9) 0.105(5) Uani 0.50 1 d P
H6A H 0.5615 1.4005 -0.0444 0.080 Uiso 0.50 1 calc P
H6B H 0.5603 1.3938 0.0354 0.080 Uiso 0.50 1 calc P
H6C H 0.3920 1.3759 0.0090 0.080 Uiso 0.50 1 calc P
C7 C 0.5254(6) 0.9117(9) -0.0624(3) 0.0721(19) Uani 1 1 d .
H7A H 0.6470 0.8947 -0.0728 0.080 Uiso 1 1 calc .
H7B H 0.4806 0.8607 -0.0984 0.080 Uiso 1 1 calc .
C8 C 0.5462(5) 1.1616(8) -0.0065(3) 0.0701(18) Uani 1 1 d .
H8 H 0.6688 1.1428 -0.0150 0.080 Uiso 1 1 calc .
C9 C 0.5063(12) 0.6766(11) 0.4981(5) 0.049(2) Uani 0.50 1 d P
H9A H 0.5649 0.6261 0.4560 0.080 Uiso 0.50 1 calc P
H9B H 0.3868 0.6738 0.5007 0.080 Uiso 0.50 1 calc P
H9C H 0.5345 0.6221 0.5373 0.080 Uiso 0.50 1 calc P
C10 C 0.5385(5) 1.0876(5) 0.43603(19) 0.0377(10) Uani 1 1 d .
H10A H 0.5034 1.1368 0.3964 0.080 Uiso 1 1 calc .
H10B H 0.6588 1.1012 0.4311 0.080 Uiso 1 1 calc .
C11 C 0.5538(5) 0.8333(5) 0.4986(2) 0.0361(9) Uani 1 1 d .
H11 H 0.6759 0.8374 0.4954 0.080 Uiso 1 1 calc .
O1W O -0.3603(11) 1.4336(13) 0.1102(5) 0.215(4) Uani 1 1 d .

loop_
_atom_site_aniso_label
_atom_site_aniso_U_11
_atom_site_aniso_U_22
_atom_site_aniso_U_33
_atom_site_aniso_U_23
_atom_site_aniso_U_13
_atom_site_aniso_U_12
P1 0.0472(6) 0.0132(4) 0.0268(5) 0.0022(3) -0.0245(4) -0.0040(4)
P2 0.0119(4) 0.0300(5) 0.0176(4) 0.0076(3) -0.0040(3) -0.0050(3)
P3 0.0136(4) 0.0211(4) 0.0190(4) -0.0016(3) -0.0040(3) -0.0027(3)
P4 0.0118(3) 0.0227(4) 0.0134(4) 0.0001(3) -0.0039(3) -0.0004(3)
P5 0.0120(3) 0.0181(4) 0.0119(4) 0.0010(3) -0.0018(3) -0.0013(3)
Be1 0.0149(19) 0.042(3) 0.0137(19) 0.0029(18) -0.0021(15) 0.0033(17)
Be2 0.0141(17) 0.022(2) 0.0129(18) 0.0014(15) -0.0034(14) -0.0028(15)
Be3 0.0144(18) 0.027(2) 0.0145(18) 0.0018(16) -0.0047(14) -0.0039(15)
O1 0.085(2) 0.0159(13) 0.0567(19) 0.0042(12) -0.0576(18) -0.0047(13)
O2 0.0203(12) 0.071(2) 0.0241(13) -0.0106(13) -0.0051(10) -0.0077(12)
O3 0.148(4) 0.0217(16) 0.135(4) -0.0049(19) -0.129(3) -0.0028(19)
O4 0.0456(17) 0.057(2) 0.0282(15) 0.0164(13) 0.0036(12) 0.0263(14)
O5 0.0329(14) 0.0407(16) 0.0491(17) 0.0234(13) -0.0160(13) -0.0188(12)
O6 0.0152(11) 0.0640(19) 0.0143(11) 0.0027(11) -0.0005(9) 0.0021(11)
O7 0.0209(11) 0.0278(13) 0.0236(12) 0.0040(10) -0.0100(9) -0.0019(9)
O8 0.0135(10) 0.0247(12) 0.0226(12) 0.0000(9) -0.0009(9) -0.0040(9)
O9 0.0339(14) 0.0432(16) 0.0203(13) -0.0073(11) 0.0006(10) -0.0052(12)
O10 0.0223(12) 0.0224(13) 0.0401(15) 0.0003(11) -0.0078(11) -0.0012(10)
O11 0.0154(10) 0.0215(12) 0.0279(12) 0.0023(9) -0.0041(9) -0.0019(9)
O12 0.0160(10) 0.0292(13) 0.0192(11) 0.0001(9) -0.0036(9) -0.0074(9)
O13 0.0375(14) 0.0326(14) 0.0209(12) -0.0059(10) -0.0133(11) 0.0107(11)
O14 0.0178(11) 0.0425(15) 0.0159(11) 0.0038(10) -0.0074(9) -0.0076(10)
O15 0.0165(11) 0.0294(13) 0.0210(12) 0.0040(10) 0.0000(9) -0.0044(9)
O16 0.0165(11) 0.0287(13) 0.0203(11) 0.0039(10) -0.0060(9) 0.0002(9)
O19 0.0214(11) 0.0319(13) 0.0188(11) 0.0060(10) -0.0090(9) -0.0103(10)
O18 0.0162(10) 0.0306(13) 0.0145(11) 0.0026(9) -0.0050(8) 0.0005(9)
O17 0.0166(10) 0.0233(12) 0.0170(11) 0.0017(9) 0.0031(8) -0.0012(9)
O20 0.0356(13) 0.0216(12) 0.0183(12) 0.0010(9) 0.0054(10) 0.0060(10)
N1 0.0335(17) 0.0247(16) 0.050(2) 0.0079(14) -0.0240(15) -0.0055(13)
N2 0.062(3) 0.031(2) 0.124(4) 0.028(2) -0.070(3) -0.0183(19)
N3 0.0168(16) 0.148(5) 0.043(2) 0.050(3) -0.0062(15) -0.007(2)
N4 0.0185(14) 0.062(2) 0.0215(15) -0.0136(15) -0.0042(12) -0.0010(14)
C1 0.062(3) 0.039(2) 0.046(3) 0.010(2) -0.029(2) -0.006(2)
C2 0.069(3) 0.041(3) 0.063(3) -0.001(2) -0.019(3) -0.010(2)
C3 0.037(2) 0.033(2) 0.095(4) 0.019(2) -0.032(2) -0.0089(18)
C4 0.083(4) 0.036(3) 0.085(4) 0.008(2) -0.064(3) -0.011(3)
C5 0.038(2) 0.0207(19) 0.063(3) 0.0067(18) -0.022(2) -0.0055(16)
C6 0.045(7) 0.121(13) 0.128(13) 0.034(10) 0.029(7) -0.001(7)
C7 0.027(2) 0.147(6) 0.041(3) 0.024(3) -0.004(2) -0.007(3)
C8 0.024(2) 0.128(6) 0.057(3) 0.038(3) -0.004(2) -0.010(3)
C9 0.065(6) 0.035(5) 0.053(6) -0.001(4) -0.029(5) 0.004(4)
C10 0.0305(19) 0.060(3) 0.0239(19) -0.0042(18) -0.0077(15) -0.0040(18)
C11 0.0238(17) 0.055(3) 0.030(2) -0.0089(18) -0.0097(15) 0.0038(17)
O1W 0.193(8) 0.258(11) 0.193(8) 0.034(7) -0.042(7) 0.003(7)

loop_
_atom_type_symbol
_atom_type_description
_atom_type_scat_dispersion_real
_atom_type_scat_dispersion_imag
_atom_type_scat_source
C C 0.0033 0.0016 'International Tables Vol C Tables 4.2.6.8 and 6.1.1.4'
H H 0.0000 0.0000 'International Tables Vol C Tables 4.2.6.8 and 6.1.1.4'
Be Be 0.0005 0.0002 'International Tables Vol C Tables 4.2.6.8 and 6.1.1.4'
N N 0.0061 0.0033 'International Tables Vol C Tables 4.2.6.8 and 6.1.1.4'
O O 0.0106 0.0060 'International Tables Vol C Tables 4.2.6.8 and 6.1.1.4'
P P 0.1023 0.0942 'International Tables Vol C Tables 4.2.6.8 and 6.1.1.4'

loop_
_geom_angle_atom_site_label_1
_geom_angle_atom_site_label_2
_geom_angle_atom_site_label_3
_geom_angle
_geom_angle_site_symmetry_1
_geom_angle_site_symmetry_3
O4 P1 O2 112.13(17) . .
O4 P1 O1 109.54(17) . .
O2 P1 O1 112.64(17) . .
O4 P1 O3 108.1(2) . .
O2 P1 O3 104.5(2) . .
O1 P1 O3 109.73(15) . .
O8 P2 O6 109.86(13) . .
O8 P2 O7 113.10(13) . .
O6 P2 O7 112.18(14) . .
O8 P2 O5 107.22(14) . .
O6 P2 O5 107.55(16) . .
O7 P2 O5 106.61(14) . .
O10 P3 O11 112.74(13) . .
O10 P3 O12 111.21(13) . .
O11 P3 O12 109.24(13) . .
O10 P3 O9 105.71(15) . .
O11 P3 O9 109.90(14) . .
O12 P3 O9 107.88(13) . .
O14 P4 O15 113.43(13) . .
O14 P4 O16 109.24(13) . .
O15 P4 O16 114.69(13) . .
O14 P4 O13 105.41(14) . .
O15 P4 O13 105.57(14) . .
O16 P4 O13 107.86(13) . .
O19 P5 O17 112.70(13) . .
O19 P5 O18 111.39(13) . .
O17 P5 O18 111.97(12) . .
O19 P5 O20 108.52(14) . .
O17 P5 O20 103.04(13) . .
O18 P5 O20 108.78(13) . .
O16 Be1 O4 112.1(3) . .
O16 Be1 O2 114.4(3) . 2_575
O4 Be1 O2 107.5(3) . 2_575
O16 Be1 O6 110.5(3) . .
O4 Be1 O6 108.9(3) . .
O2 Be1 O6 103.0(3) 2_575 .
O17 Be2 O11 113.1(3) . 1_655
O17 Be2 O8 102.7(2) . 1_655
O11 Be2 O8 112.3(2) 1_655 1_655
O17 Be2 O14 110.6(2) . .
O11 Be2 O14 109.1(3) 1_655 .
O8 Be2 O14 108.9(3) 1_655 .
O19 Be3 O15 110.8(3) . .
O19 Be3 O7 112.2(3) . .
O15 Be3 O7 110.8(3) . .
O19 Be3 O12 105.8(3) . .
O15 Be3 O12 107.8(3) . .
O7 Be3 O12 109.3(2) . .
P1 O2 Be1 131.6(2) . 2_575
P1 O3 H3 109.5 . .
P1 O4 Be1 140.5(2) . .
P2 O5 H5 109.5 . .
P2 O6 Be1 130.8(2) . .
P2 O7 Be3 128.2(2) . .
P2 O8 Be2 142.3(2) . 1_455
P3 O9 H7 109.5 . .
P3 O11 Be2 134.1(2) . 1_455
P3 O12 Be3 139.7(2) . .
P4 O13 H9 109.5 . .
P4 O14 Be2 136.4(2) . .
P4 O15 Be3 137.4(2) . .
P4 O16 Be1 139.4(2) . .
P5 O19 Be3 132.9(2) . .
P5 O17 Be2 134.4(2) . .
P5 O20 H10 109.5 . .
C1 N1 C5 111.0(3) . .
C1 N1 H1A 109.4 . .
C5 N1 H1A 109.4 . .
C1 N1 H1B 109.4 . .
C5 N1 H1B 109.4 . .
H1A N1 H1B 108.0 . .
C4 N2 C3 111.6(3) . .
C4 N2 H2A 109.3 . .
C3 N2 H2A 109.3 . .
C4 N2 H2B 109.3 . .
C3 N2 H2B 109.3 . .
H2A N2 H2B 108.0 . .
C7 N3 C8 110.9(4) . .
C7 N3 H3A 109.5 . .
C8 N3 H3A 109.5 . .
C7 N3 H3B 109.5 . .
C8 N3 H3B 109.5 . .
H3A N3 H3B 108.1 . .
C10 N4 C11 111.9(3) . .
C10 N4 H4A 109.2 . .
C11 N4 H4A 109.2 . .
C10 N4 H4B 109.2 . .
C11 N4 H4B 109.2 . .
H4A N4 H4B 107.9 . .
N1 C1 C4 110.7(4) . .
N1 C1 H1C 109.5 . .
C4 C1 H1C 109.5 . .
N1 C1 H1D 109.5 . .
C4 C1 H1D 109.5 . .
H1C C1 H1D 108.1 . .
C5 C2 H2C 109.5 . .
C5 C2 H2D 109.5 . .
H2C C2 H2D 109.5 . .
C5 C2 H2E 109.5 . .
H2C C2 H2E 109.5 . .
H2D C2 H2E 109.5 . .
N2 C3 C5 108.2(4) . .
N2 C3 H3C 110.1 . .
C5 C3 H3C 110.1 . .
N2 C3 H3D 110.1 . .
C5 C3 H3D 110.1 . .
H3C C3 H3D 108.4 . .
N2 C4 C1 111.0(4) . .
N2 C4 H4C 109.4 . .
C1 C4 H4C 109.4 . .
N2 C4 H4D 109.4 . .
C1 C4 H4D 109.4 . .
H4C C4 H4D 108.0 . .
C2 C5 N1 110.2(3) . .
C2 C5 C3 111.4(4) . .
N1 C5 C3 110.2(3) . .
C2 C5 H5A 108.3 . .
N1 C5 H5A 108.3 . .
C3 C5 H5A 108.3 . .
C8 C6 H6A 109.5 . .
C8 C6 H6B 109.5 . .
H6A C6 H6B 109.5 . .
C8 C6 H6C 109.5 . .
H6A C6 H6C 109.5 . .
H6B C6 H6C 109.5 . .
N3 C7 C8 111.7(5) . 2_675
N3 C7 H7A 109.3 . .
C8 C7 H7A 109.3 2_675 .
N3 C7 H7B 109.3 . .
C8 C7 H7B 109.3 2_675 .
H7A C7 H7B 107.9 . .
N3 C8 C7 109.9(5) . 2_675
N3 C8 C6 116.4(7) . .
C7 C8 C6 109.2(7) 2_675 .
N3 C8 H8 107.0 . .
C7 C8 H8 107.0 2_675 .
C6 C8 H8 107.0 . .
C11 C9 H9A 109.5 . .
C11 C9 H9B 109.5 . .
H9A C9 H9B 109.5 . .
C11 C9 H9C 109.5 . .
H9A C9 H9C 109.5 . .
H9B C9 H9C 109.5 . .
N4 C10 C11 111.2(3) . 2_676
N4 C10 H10A 109.4 . .
C11 C10 H10A 109.4 2_676 .
N4 C10 H10B 109.4 . .
C11 C10 H10B 109.4 2_676 .
H10A C10 H10B 108.0 . .
C9 C11 C10 109.5(5) . 2_676
C9 C11 N4 108.1(4) . .
C10 C11 N4 109.0(3) 2_676 .
C9 C11 H11 110.1 . .
C10 C11 H11 110.1 2_676 .
N4 C11 H11 110.1 . .

loop_
_geom_bond_atom_site_label_1
_geom_bond_atom_site_label_2
_geom_bond_distance
_geom_bond_site_symmetry_2
P1 O4 1.496(3) .
P1 O2 1.520(3) .
P1 O1 1.527(3) .
P1 O3 1.557(3) .
P2 O8 1.512(2) .
P2 O6 1.523(3) .
P2 O7 1.524(2) .
P2 O5 1.572(3) .
P3 O10 1.510(3) .
P3 O11 1.523(2) .
P3 O12 1.538(2) .
P3 O9 1.586(3) .
P4 O14 1.514(2) .
P4 O15 1.517(2) .
P4 O16 1.520(2) .
P4 O13 1.572(2) .
P5 O19 1.517(2) .
P5 O17 1.524(2) .
P5 O18 1.529(2) .
P5 O20 1.577(2) .
Be1 O16 1.601(5) .
Be1 O4 1.602(6) .
Be1 O2 1.630(5) 2_575
Be1 O6 1.644(5) .
Be2 O17 1.618(4) .
Be2 O11 1.631(5) 1_655
Be2 O8 1.632(4) 1_655
Be2 O14 1.641(4) .
Be3 O19 1.613(4) .
Be3 O15 1.620(5) .
Be3 O7 1.638(5) .
Be3 O12 1.651(4) .
O2 Be1 1.630(5) 2_575
O3 H3 0.8200 .
O5 H5 0.8200 .
O8 Be2 1.632(4) 1_455
O9 H7 0.8200 .
O11 Be2 1.631(5) 1_455
O13 H9 0.8200 .
O20 H10 0.8200 .
N1 C1 1.481(5) .
N1 C5 1.502(5) .
N1 H1A 0.9000 .
N1 H1B 0.9000 .
N2 C4 1.471(7) .
N2 C3 1.511(7) .
N2 H2A 0.9000 .
N2 H2B 0.9000 .
N3 C7 1.454(8) .
N3 C8 1.486(8) .
N3 H3A 0.9000 .
N3 H3B 0.9000 .
N4 C10 1.487(6) .
N4 C11 1.517(5) .
N4 H4A 0.9000 .
N4 H4B 0.9000 .
C1 C4 1.516(6) .
C1 H1C 0.9700 .
C1 H1D 0.9700 .
C2 C5 1.502(7) .
C2 H2C 0.9600 .
C2 H2D 0.9600 .
C2 H2E 0.9600 .
C3 C5 1.520(5) .
C3 H3C 0.9700 .
C3 H3D 0.9700 .
C4 H4C 0.9700 .
C4 H4D 0.9700 .
C5 H5A 0.9800 .
C6 C8 1.636(17) .
C6 H6A 0.9600 .
C6 H6B 0.9600 .
C6 H6C 0.9600 .
C7 C8 1.501(7) 2_675
C7 H7A 0.9700 .
C7 H7B 0.9700 .
C8 C7 1.501(7) 2_675
C8 H8 0.9800 .
C9 C11 1.398(10) .
C9 H9A 0.9600 .
C9 H9B 0.9600 .
C9 H9C 0.9600 .
C10 C11 1.498(5) 2_676
C10 H10A 0.9700 .
C10 H10B 0.9700 .
C11 C10 1.498(5) 2_676
C11 H11 0.9800 .

loop_
_geom_hbond_atom_site_label_D
_geom_hbond_atom_site_label_H
_geom_hbond_atom_site_label_A
_geom_hbond_distance_DH
_geom_hbond_distance_HA
_geom_hbond_distance_DA
_geom_hbond_angle_DHA
_geom_hbond_site_symmetry_A
O3 H3 O1 0.82 2.07 2.486(4) 111.2 2_585
O5 H5 O10 0.82 2.12 2.888(4) 156.8 1_565
O9 H7 O6 0.82 1.99 2.802(4) 170.9 .
O13 H9 O1 0.82 1.98 2.570(3) 128.2 2_575
O20 H10 O18 0.82 1.79 2.561(3) 155.0 2_576
N1 H1A O10 0.90 1.82 2.689(4) 160.8 1_655
N1 H1B O17 0.90 2.09 2.968(4) 163.6 1_545
N2 H2A O5 0.90 2.07 2.865(4) 146.6 1_545
N2 H2A O10 0.90 2.55 3.243(5) 134.4 .
N2 H2B O15 0.90 2.11 2.948(4) 155.5 .
N3 H3A O2 0.90 1.95 2.845(4) 176.2 .
N3 H3A O6 0.90 2.58 3.038(5) 112.1 2_575
N3 H3B O14 0.90 2.18 2.954(4) 144.3 2_675
N3 H3B O13 0.90 2.55 3.217(5) 131.4 2_675
N4 H4A O12 0.90 1.94 2.834(4) 171.1 1_655
N4 H4A O11 0.90 2.59 3.168(4) 122.3 1_655
N4 H4B O18 0.90 1.83 2.725(3) 174.2 .
